data_4311525
loop_
_publ_author_name
'Junhua Luo'
'Ben Alexander'
'Timothy R. Wagner'
'Paul A. Maggard'

_publ_contact_author_address
; 
Department of Chemistry
North Carolina State University
Raleigh, NC 27695-8204
;
_publ_contact_author_email paul_maggard@ncsu.edu
_publ_contact_author_fax '919 515 5079'
_publ_contact_author_name 'Professor Paul Maggard'
_publ_contact_author_phone '919 515 3616'
_publ_section_title
;
 Synthesis and Characterization of ReO4-Containing Microporous and Open
 Framework Structures
;
_journal_name_full 'Inorganic Chemistry'
_journal_page_first 5537
_journal_page_last 5542
_journal_paper_doi 10.1021/ic049609h
_journal_volume 43
_journal_year 2004
_chemical_formula_sum 'C10 H10 Cu2 N4 O10 Re'
_chemical_formula_weight 659.50
_chemical_name_systematic
; 
 ? 
;
_space_group_IT_number 62
_symmetry_cell_setting orthorhombic
_symmetry_space_group_name_Hall '-P 2ac 2n'
_symmetry_space_group_name_H-M 'P n m a'
_atom_sites_solution_hydrogens geom
_atom_sites_solution_primary direct
_atom_sites_solution_secondary difmap
_audit_creation_method SHELXL-97
_cell_angle_alpha 90.00
_cell_angle_beta 90.00
_cell_angle_gamma 90.00
_cell_formula_units_Z 4
_cell_length_a 7.4949(9)
_cell_length_b 24.975(3)
_cell_length_c 9.1410(11)
_cell_measurement_reflns_used 2167
_cell_measurement_temperature 100(2)
_cell_measurement_theta_max 28.30
_cell_measurement_theta_min 2.37
_cell_volume 1711.1(4)
_computing_cell_refinement 'Bruker SMART'
_computing_data_collection 'Bruker SMART'
_computing_data_reduction 'Bruker SAINTPlus'
_computing_molecular_graphics 'Bruker SHELXP'
_computing_publication_material 'Bruker SHELXP'
_computing_structure_refinement 'SHELXL-97 (Sheldrick, 1997)'
_computing_structure_solution 'SHELXS-97 (Sheldrick, 1990)'
_diffrn_ambient_temperature 100(2)
_diffrn_measured_fraction_theta_full 0.999
_diffrn_measured_fraction_theta_max 0.999
_diffrn_measurement_device_type 'Bruker SMART APEX CCD'
_diffrn_measurement_method '\w scans'
_diffrn_radiation_monochromator graphite
_diffrn_radiation_source 'fine-focus sealed tube'
_diffrn_radiation_type MoK\a
_diffrn_radiation_wavelength 0.71073
_diffrn_reflns_av_R_equivalents 0.0463
_diffrn_reflns_av_sigmaI/netI 0.0294
_diffrn_reflns_limit_h_max 9
_diffrn_reflns_limit_h_min -10
_diffrn_reflns_limit_k_max 33
_diffrn_reflns_limit_k_min -33
_diffrn_reflns_limit_l_max 12
_diffrn_reflns_limit_l_min -12
_diffrn_reflns_number 17064
_diffrn_reflns_theta_full 28.30
_diffrn_reflns_theta_max 28.30
_diffrn_reflns_theta_min 2.37
_exptl_absorpt_coefficient_mu 9.581
_exptl_absorpt_correction_type empirical
_exptl_absorpt_process_details '(SADABS; Sheldrick, 1996)'
_exptl_crystal_colour red
_exptl_crystal_density_diffrn 2.560
_exptl_crystal_density_method 'not measured'
_exptl_crystal_description prism
_exptl_crystal_F_000 1244
_exptl_crystal_size_max 0.120
_exptl_crystal_size_mid 0.060
_exptl_crystal_size_min 0.027
_refine_diff_density_max 1.582
_refine_diff_density_min -1.085
_refine_diff_density_rms 0.143
_refine_ls_extinction_method none
_refine_ls_goodness_of_fit_ref 1.023
_refine_ls_hydrogen_treatment mixed
_refine_ls_matrix_type full
_refine_ls_number_parameters 141
_refine_ls_number_reflns 2167
_refine_ls_number_restraints 0
_refine_ls_restrained_S_all 1.023
_refine_ls_R_factor_all 0.0349
_refine_ls_R_factor_gt 0.0264
_refine_ls_shift/su_max 0.000
_refine_ls_shift/su_mean 0.000
_refine_ls_structure_factor_coef Fsqd
_refine_ls_weighting_details 'calc w=1/[\s^2^(Fo^2^)+(0.0278P)^2^+3.4079P] where P=(Fo^2^+2Fc^2^)/3'
_refine_ls_weighting_scheme calc
_refine_ls_wR_factor_gt 0.0589
_refine_ls_wR_factor_ref 0.0623
_reflns_number_gt 1824
_reflns_number_total 2167
_reflns_threshold_expression >2sigma(I)
_cod_data_source_file ic049609hsi20040323_110142.cif
_cod_data_source_block 03mgredm
_cod_database_code 4311525

loop_
_symmetry_equiv_pos_as_xyz
'x, y, z'
'-x+1/2, -y, z+1/2'
'-x, y+1/2, -z'
'x+1/2, -y+1/2, -z+1/2'
'-x, -y, -z'
'x-1/2, y, -z-1/2'
'x, -y-1/2, z'
'-x-1/2, y-1/2, z-1/2'

loop_
_atom_site_label
_atom_site_type_symbol
_atom_site_fract_x
_atom_site_fract_y
_atom_site_fract_z
_atom_site_U_iso_or_equiv
_atom_site_adp_type
_atom_site_occupancy
_atom_site_symmetry_multiplicity
_atom_site_calc_flag
_atom_site_refinement_flags
_atom_site_disorder_assembly
_atom_site_disorder_group
Re1 Re 0.19940(3) 0.2500 -0.00029(2) 0.01941(8) Uani 1 2 d S . .
Cu1 Cu 1.0000 0.5000 0.0000 0.01054(13) Uani 1 2 d S . .
Cu2 Cu 0.68359(8) 0.2500 0.08408(7) 0.01140(13) Uani 1 2 d S . .
O1 O 1.2679(4) 0.46169(11) -0.0797(3) 0.0146(5) Uani 1 1 d . . .
O2 O 0.9958(3) 0.41822(10) 0.3723(2) 0.0128(5) Uani 1 1 d . . .
O3 O 0.4256(6) 0.2500 -0.0017(5) 0.0529(16) Uani 1 2 d S . .
O4 O 0.1179(5) 0.2500 0.1772(4) 0.0204(8) Uani 1 2 d S . .
O5A O 0.1638(11) 0.3188(4) -0.0625(9) 0.0497(19) Uani 0.50 1 d P . .
O5B O 0.0911(11) 0.2880(3) -0.1155(8) 0.0497(19) Uani 0.50 1 d P . .
O6 O 1.0527(3) 0.48115(10) 0.2044(2) 0.0131(5) Uani 1 1 d . . .
N1 N 0.8873(4) 0.42614(11) -0.0028(3) 0.0098(5) Uani 1 1 d . . .
N2 N 0.7601(4) 0.32325(11) 0.0501(3) 0.0115(6) Uani 1 1 d . . .
C1 C 0.9913(4) 0.43590(13) 0.2465(4) 0.0100(6) Uani 1 1 d . . .
C2 C 0.9048(4) 0.40245(13) 0.1290(4) 0.0098(6) Uani 1 1 d . . .
C3 C 0.8436(4) 0.35141(13) 0.1549(4) 0.0112(7) Uani 1 1 d . . .
H3 H 0.8607 0.3358 0.2486 0.013 Uiso 1 1 calc R . .
C4 C 0.7383(5) 0.34749(14) -0.0801(4) 0.0132(7) Uani 1 1 d . . .
H4 H 0.6778 0.3290 -0.1561 0.016 Uiso 1 1 calc R . .
C5 C 0.8017(5) 0.39869(14) -0.1065(4) 0.0141(7) Uani 1 1 d . . .
H5 H 0.7839 0.4145 -0.1999 0.017 Uiso 1 1 calc R . .
HO1A H 1.317(6) 0.4808(18) -0.134(5) 0.018(12) Uiso 1 1 d . . .
HO1B H 1.335(7) 0.450(2) -0.021(5) 0.018(12) Uiso 1 1 d . . .

loop_
_atom_site_aniso_label
_atom_site_aniso_U_11
_atom_site_aniso_U_22
_atom_site_aniso_U_33
_atom_site_aniso_U_23
_atom_site_aniso_U_13
_atom_site_aniso_U_12
Re1 0.01122(11) 0.03556(15) 0.01145(12) 0.000 -0.00222(8) 0.000
Cu1 0.0154(3) 0.0081(3) 0.0082(3) 0.0011(2) -0.0011(2) -0.0043(2)
Cu2 0.0125(3) 0.0063(3) 0.0154(3) 0.000 -0.0005(2) 0.000
O1 0.0166(13) 0.0151(13) 0.0122(13) 0.0036(11) 0.0001(11) -0.0003(11)
O2 0.0160(12) 0.0143(12) 0.0082(12) 0.0022(9) -0.0022(9) 0.0003(10)
O3 0.011(2) 0.109(5) 0.039(3) 0.000 -0.0018(19) 0.000
O4 0.027(2) 0.021(2) 0.0128(18) 0.000 -0.0001(16) 0.000
O5A 0.044(4) 0.067(5) 0.038(4) 0.040(3) 0.022(3) 0.030(3)
O5B 0.044(4) 0.067(5) 0.038(4) 0.040(3) 0.022(3) 0.030(3)
O6 0.0174(13) 0.0119(12) 0.0098(12) 0.0004(9) -0.0010(9) -0.0042(10)
N1 0.0126(13) 0.0088(13) 0.0081(13) -0.0016(11) 0.0018(11) -0.0012(11)
N2 0.0119(13) 0.0090(14) 0.0135(14) -0.0012(11) 0.0024(11) 0.0014(11)
C1 0.0078(15) 0.0071(15) 0.0150(17) -0.0025(13) 0.0002(13) 0.0026(12)
C2 0.0075(15) 0.0096(16) 0.0123(16) -0.0001(12) 0.0003(12) 0.0030(12)
C3 0.0098(15) 0.0123(16) 0.0116(16) 0.0029(13) 0.0008(13) 0.0015(13)
C4 0.0159(16) 0.0141(16) 0.0095(16) 0.0007(14) -0.0007(14) -0.0014(13)
C5 0.0179(18) 0.0121(16) 0.0123(17) -0.0007(13) -0.0007(14) 0.0008(14)

loop_
_atom_type_symbol
_atom_type_description
_atom_type_scat_dispersion_real
_atom_type_scat_dispersion_imag
_atom_type_scat_source
C C 0.0033 0.0016 'International Tables Vol C Tables 4.2.6.8 and 6.1.1.4'
H H 0.0000 0.0000 'International Tables Vol C Tables 4.2.6.8 and 6.1.1.4'
N N 0.0061 0.0033 'International Tables Vol C Tables 4.2.6.8 and 6.1.1.4'
O O 0.0106 0.0060 'International Tables Vol C Tables 4.2.6.8 and 6.1.1.4'
Cu Cu 0.3201 1.2651 'International Tables Vol C Tables 4.2.6.8 and 6.1.1.4'
Re Re -1.0185 7.2310 'International Tables Vol C Tables 4.2.6.8 and 6.1.1.4'

loop_
_geom_angle_atom_site_label_1
_geom_angle_atom_site_label_2
_geom_angle_atom_site_label_3
_geom_angle
_geom_angle_site_symmetry_1
_geom_angle_site_symmetry_3
_geom_angle_publ_flag
O5B Re1 O5B 71.1(7) 7_565 . ?
O5B Re1 O3 119.5(3) 7_565 . ?
O5B Re1 O3 119.5(3) . . ?
O5B Re1 O4 115.3(3) 7_565 . ?
O5B Re1 O4 115.3(3) . . ?
O3 Re1 O4 111.1(2) . . ?
O5B Re1 O5A 35.0(4) 7_565 7_565 ?
O5B Re1 O5A 105.8(6) . 7_565 ?
O3 Re1 O5A 98.3(3) . 7_565 ?
O4 Re1 O5A 103.9(3) . 7_565 ?
O5B Re1 O5A 105.8(6) 7_565 . ?
O5B Re1 O5A 35.0(4) . . ?
O3 Re1 O5A 98.3(3) . . ?
O4 Re1 O5A 103.9(3) . . ?
O5A Re1 O5A 139.8(6) 7_565 . ?
O6 Cu1 O6 180.00(14) 5_765 . ?
O6 Cu1 N1 82.98(10) 5_765 5_765 ?
O6 Cu1 N1 97.02(10) . 5_765 ?
O6 Cu1 N1 97.02(10) 5_765 . ?
O6 Cu1 N1 82.98(10) . . ?
N1 Cu1 N1 180.0 5_765 . ?
O6 Cu1 O1 88.55(10) 5_765 . ?
O6 Cu1 O1 91.45(10) . . ?
N1 Cu1 O1 91.06(10) 5_765 . ?
N1 Cu1 O1 88.94(10) . . ?
O6 Cu1 O1 91.45(10) 5_765 5_765 ?
O6 Cu1 O1 88.55(10) . 5_765 ?
N1 Cu1 O1 88.94(10) 5_765 5_765 ?
N1 Cu1 O1 91.06(10) . 5_765 ?
O1 Cu1 O1 180.0 . 5_765 ?
N2 Cu2 N2 140.77(18) . 7_565 ?
N2 Cu2 O3 102.32(10) . . ?
N2 Cu2 O3 102.32(10) 7_565 . ?
N2 Cu2 O4 102.77(9) . 6_656 ?
N2 Cu2 O4 102.77(9) 7_565 6_656 ?
O3 Cu2 O4 99.34(17) . 6_656 ?
Cu1 O1 HO1A 111(3) . . ?
Cu1 O1 HO1B 119(3) . . ?
HO1A O1 HO1B 110(5) . . ?
Re1 O3 Cu2 157.5(3) . . ?
Re1 O4 Cu2 146.6(2) . 6_556 ?
O5B O5A Re1 62.4(6) . . ?
O5A O5B Re1 82.6(7) . . ?
C1 O6 Cu1 115.2(2) . . ?
C5 N1 C2 117.1(3) . . ?
C5 N1 Cu1 132.6(2) . . ?
C2 N1 Cu1 110.3(2) . . ?
C3 N2 C4 116.9(3) . . ?
C3 N2 Cu2 121.1(2) . . ?
C4 N2 Cu2 122.0(2) . . ?
O2 C1 O6 126.0(3) . . ?
O2 C1 C2 118.6(3) . . ?
O6 C1 C2 115.4(3) . . ?
N1 C2 C3 121.9(3) . . ?
N1 C2 C1 115.8(3) . . ?
C3 C2 C1 122.3(3) . . ?
N2 C3 C2 121.2(3) . . ?
N2 C3 H3 119.4 . . ?
C2 C3 H3 119.4 . . ?
N2 C4 C5 121.9(3) . . ?
N2 C4 H4 119.1 . . ?
C5 C4 H4 119.1 . . ?
N1 C5 C4 121.0(3) . . ?
N1 C5 H5 119.5 . . ?
C4 C5 H5 119.5 . . ?

loop_
_geom_bond_atom_site_label_1
_geom_bond_atom_site_label_2
_geom_bond_distance
_geom_bond_site_symmetry_2
_geom_bond_publ_flag
Re1 O5B 1.634(7) 7_565 ?
Re1 O5B 1.634(7) . ?
Re1 O3 1.695(5) . ?
Re1 O4 1.733(4) . ?
Re1 O5A 1.830(8) 7_565 ?
Re1 O5A 1.830(8) . ?
Cu1 O6 1.967(2) 5_765 ?
Cu1 O6 1.967(2) . ?
Cu1 N1 2.029(3) 5_765 ?
Cu1 N1 2.029(3) . ?
Cu1 O1 2.340(3) . ?
Cu1 O1 2.340(3) 5_765 ?
Cu2 N2 1.942(3) . ?
Cu2 N2 1.942(3) 7_565 ?
Cu2 O3 2.086(5) . ?
Cu2 O4 2.237(4) 6_656 ?
O1 HO1A 0.78(5) . ?
O1 HO1B 0.79(5) . ?
O2 C1 1.232(4) . ?
O4 Cu2 2.237(4) 6_556 ?
O5A O5B 1.059(11) . ?
O6 C1 1.280(4) . ?
N1 C5 1.334(4) . ?
N1 C2 1.348(4) . ?
N2 C3 1.343(4) . ?
N2 C4 1.345(5) . ?
C1 C2 1.508(5) . ?
C2 C3 1.375(5) . ?
C3 H3 0.9500 . ?
C4 C5 1.385(5) . ?
C4 H4 0.9500 . ?
C5 H5 0.9500 . ?

loop_
_geom_hbond_atom_site_label_D
_geom_hbond_atom_site_label_H
_geom_hbond_atom_site_label_A
_geom_hbond_distance_DH
_geom_hbond_distance_HA
_geom_hbond_distance_DA
_geom_hbond_angle_DHA
_geom_hbond_site_symmetry_A
O1 HO1A O6 0.78(5) 2.01(5) 2.783(4) 170(4) 2_764
O1 HO1B O2 0.79(5) 1.99(5) 2.773(4) 177(5) 6_656

loop_
_geom_torsion_atom_site_label_1
_geom_torsion_atom_site_label_2
_geom_torsion_atom_site_label_3
_geom_torsion_atom_site_label_4
_geom_torsion
_geom_torsion_site_symmetry_1
_geom_torsion_site_symmetry_2
_geom_torsion_site_symmetry_3
_geom_torsion_site_symmetry_4
_geom_torsion_publ_flag
O5B Re1 O3 Cu2 -138.1(4) 7_565 . . . ?
O5B Re1 O3 Cu2 138.1(4) . . . . ?
O4 Re1 O3 Cu2 0.0 . . . . ?
O5A Re1 O3 Cu2 -108.4(3) 7_565 . . . ?
O5A Re1 O3 Cu2 108.4(3) . . . . ?
N2 Cu2 O3 Re1 -105.38(10) . . . . ?
N2 Cu2 O3 Re1 105.38(10) 7_565 . . . ?
O4 Cu2 O3 Re1 0.0 6_656 . . . ?
O5B Re1 O4 Cu2 140.0(4) 7_565 . . 6_556 ?
O5B Re1 O4 Cu2 -140.0(4) . . . 6_556 ?
O3 Re1 O4 Cu2 0.0 . . . 6_556 ?
O5A Re1 O4 Cu2 104.7(3) 7_565 . . 6_556 ?
O5A Re1 O4 Cu2 -104.7(3) . . . 6_556 ?
O5B Re1 O5A O5B 7.3(5) 7_565 . . . ?
O3 Re1 O5A O5B 131.2(6) . . . . ?
O4 Re1 O5A O5B -114.6(6) . . . . ?
O5A Re1 O5A O5B 17.8(12) 7_565 . . . ?
O5B Re1 O5B O5A -172.6(5) 7_565 . . . ?
O3 Re1 O5B O5A -58.8(7) . . . . ?
O4 Re1 O5B O5A 77.7(7) . . . . ?
O5A Re1 O5B O5A -168.1(8) 7_565 . . . ?
O6 Cu1 O6 C1 -24(70) 5_765 . . . ?
N1 Cu1 O6 C1 176.8(2) 5_765 . . . ?
N1 Cu1 O6 C1 -3.2(2) . . . . ?
O1 Cu1 O6 C1 -91.9(2) . . . . ?
O1 Cu1 O6 C1 88.1(2) 5_765 . . . ?
O6 Cu1 N1 C5 -1.1(3) 5_765 . . . ?
O6 Cu1 N1 C5 178.9(3) . . . . ?
N1 Cu1 N1 C5 105(100) 5_765 . . . ?
O1 Cu1 N1 C5 -89.5(3) . . . . ?
O1 Cu1 N1 C5 90.5(3) 5_765 . . . ?
O6 Cu1 N1 C2 179.7(2) 5_765 . . . ?
O6 Cu1 N1 C2 -0.3(2) . . . . ?
N1 Cu1 N1 C2 -74(100) 5_765 . . . ?
O1 Cu1 N1 C2 91.3(2) . . . . ?
O1 Cu1 N1 C2 -88.7(2) 5_765 . . . ?
N2 Cu2 N2 C3 -97.4(3) 7_565 . . . ?
O3 Cu2 N2 C3 134.8(3) . . . . ?
O4 Cu2 N2 C3 32.1(3) 6_656 . . . ?
N2 Cu2 N2 C4 80.1(4) 7_565 . . . ?
O3 Cu2 N2 C4 -47.7(3) . . . . ?
O4 Cu2 N2 C4 -150.4(3) 6_656 . . . ?
Cu1 O6 C1 O2 -173.6(3) . . . . ?
Cu1 O6 C1 C2 5.6(4) . . . . ?
C5 N1 C2 C3 2.5(5) . . . . ?
Cu1 N1 C2 C3 -178.3(3) . . . . ?
C5 N1 C2 C1 -176.1(3) . . . . ?
Cu1 N1 C2 C1 3.2(3) . . . . ?
O2 C1 C2 N1 173.4(3) . . . . ?
O6 C1 C2 N1 -6.0(4) . . . . ?
O2 C1 C2 C3 -5.2(5) . . . . ?
O6 C1 C2 C3 175.4(3) . . . . ?
C4 N2 C3 C2 -0.5(5) . . . . ?
Cu2 N2 C3 C2 177.1(2) . . . . ?
N1 C2 C3 N2 -1.4(5) . . . . ?
C1 C2 C3 N2 177.1(3) . . . . ?
C3 N2 C4 C5 1.2(5) . . . . ?
Cu2 N2 C4 C5 -176.4(3) . . . . ?
C2 N1 C5 C4 -1.7(5) . . . . ?
Cu1 N1 C5 C4 179.2(3) . . . . ?
N2 C4 C5 N1 -0.1(5) . . . . ?
